data_4337354
loop_
_publ_author_name
'Pal, Amlan K.'
'Nag, Samik'
'Ferreira, Janaina G.'
'Brochery, Victor'
'La Ganga, Giuseppina'
'Santoro, Antonio'
'Serroni, Scolastica'
'Campagna, Sebastiano'
'Hanan, Garry S.'

_publ_section_title
;
 Red-Emitting [Ru(bpy)2(N-N)](2+) Photosensitizers: Emission from a
 Ruthenium(II) to 2,2'-Bipyridine (3)MLCT State in the Presence of Neutral
 Ancillary &quot;Super Donor&quot; Ligands.
;
_journal_issue 3
_journal_name_full 'Inorganic chemistry'
_journal_page_first 1679
_journal_page_last 1689
_journal_paper_doi 10.1021/ic4028332
_journal_volume 53
_journal_year 2014
_chemical_compound_source 'Synthesized by the authors. See text'
_chemical_formula_moiety 'C32 H32 N8 Ru, 2(F6 P)'
_chemical_formula_sum 'C32 H32 F12 N8 P2 Ru'
_chemical_formula_weight 919.67
_chemical_name_systematic
; 
 ? 
;
_space_group_IT_number 15
_symmetry_cell_setting monoclinic
_symmetry_space_group_name_Hall '-C 2yc'
_symmetry_space_group_name_H-M 'C 1 2/c 1'
_atom_sites_solution_hydrogens geom
_atom_sites_solution_primary direct
_atom_sites_solution_secondary difmap
_audit_creation_method SHELXL-97
_cell_angle_alpha 90
_cell_angle_beta 130.121(1)
_cell_angle_gamma 90
_cell_formula_units_Z 8
_cell_length_a 35.6514(10)
_cell_length_b 10.1520(3)
_cell_length_c 26.1512(12)
_cell_measurement_reflns_used 20857
_cell_measurement_temperature 150
_cell_measurement_theta_max 72.31
_cell_measurement_theta_min 3.40
_cell_volume 7237.7(5)
_computing_cell_refinement 'SAINT V7.68A(Bruker AXS, )'
_computing_data_collection 'APEX2  (Bruker AXS, 1)'
_computing_data_reduction 'SAINT V7.68A(Bruker AXS, )'
_computing_molecular_graphics 'SHELXTL v6.12 (Bruker AXS, 2001)'
_computing_publication_material 'UdMX (Maris, 2004)'
_computing_structure_refinement 'SHELXL97 (Sheldrick, 2008)'
_computing_structure_solution 'SHELXS97 (Sheldrick, 2008)'
_diffrn_ambient_temperature 150
_diffrn_detector_area_resol_mean 5.5
_diffrn_measured_fraction_theta_full 0.865
_diffrn_measured_fraction_theta_max 0.865
_diffrn_measurement_device_type 'Bruker Smart 6000'
_diffrn_measurement_method \w
_diffrn_radiation_monochromator 'Montel 200 optics'
_diffrn_radiation_source 'Rotating Anode'
_diffrn_radiation_type CuK\a
_diffrn_radiation_wavelength 1.54178
_diffrn_reflns_av_R_equivalents 0.070
_diffrn_reflns_av_sigmaI/netI 0.0453
_diffrn_reflns_limit_h_max 43
_diffrn_reflns_limit_h_min -44
_diffrn_reflns_limit_k_max 12
_diffrn_reflns_limit_k_min -12
_diffrn_reflns_limit_l_max 33
_diffrn_reflns_limit_l_min -33
_diffrn_reflns_number 48623
_diffrn_reflns_theta_full 87.57
_diffrn_reflns_theta_max 87.57
_diffrn_reflns_theta_min 3.24
_exptl_absorpt_coefficient_mu 5.252
_exptl_absorpt_correction_T_max 0.8105
_exptl_absorpt_correction_T_min 0.4147
_exptl_absorpt_correction_type multi-scan
_exptl_absorpt_process_details 'Sadabs (Sheldrick, 1996)'
_exptl_crystal_colour 'red - violet'
_exptl_crystal_density_diffrn 1.688
_exptl_crystal_density_method 'not measured'
_exptl_crystal_description block
_exptl_crystal_F_000 3696
_exptl_crystal_size_max 0.13
_exptl_crystal_size_mid 0.09
_exptl_crystal_size_min 0.04
_refine_diff_density_max 3.297
_refine_diff_density_min -1.092
_refine_diff_density_rms 0.164
_refine_ls_extinction_method none
_refine_ls_goodness_of_fit_ref 0.980
_refine_ls_hydrogen_treatment constr
_refine_ls_matrix_type full
_refine_ls_number_parameters 676
_refine_ls_number_reflns 7142
_refine_ls_number_restraints 955
_refine_ls_restrained_S_all 1.436
_refine_ls_R_factor_all 0.0813
_refine_ls_R_factor_gt 0.0640
_refine_ls_shift/su_max 0.022
_refine_ls_shift/su_mean 0.001
_refine_ls_structure_factor_coef Fsqd
_refine_ls_weighting_details 'calc w=1/[\s^2^(Fo^2^)+(0.1397P)^2^] where P=(Fo^2^+2Fc^2^)/3'
_refine_ls_weighting_scheme calc
_refine_ls_wR_factor_gt 0.1766
_refine_ls_wR_factor_ref 0.1889
_reflns_number_gt 5287
_reflns_number_total 7142
_reflns_threshold_expression I>2\s(I)
_cod_data_source_file ic4028332_si_002.cif
_cod_data_source_block jana19
_cod_depositor_comments
;
The following automatic conversions were performed:

'_symmetry_cell_setting' value 'Monoclinic' changed to 'monoclinic'
according to
/usr/data/users/saulius/automatic-downloads/current/ACS/lib/dictionaries/cif_core.dic
dictionary named 'cif_core.dic' version 2.4.2 from
2011-04-26.

'_geom_bond_publ_flag' value 'Y' changed to 'y'
according to
/usr/data/users/saulius/automatic-downloads/current/ACS/lib/dictionaries/cif_core.dic
dictionary named 'cif_core.dic' version 2.4.2 from 2011-04-26 (124
times).

'_geom_angle_publ_flag' value 'Y' changed to 'y' according
to
/usr/data/users/saulius/automatic-downloads/current/ACS/lib/dictionaries/cif_core.dic
dictionary named 'cif_core.dic' version 2.4.2 from 2011-04-26 (259
times).

'_geom_torsion_publ_flag' value 'Y' changed to 'y' according
to
/usr/data/users/saulius/automatic-downloads/current/ACS/lib/dictionaries/cif_core.dic
dictionary named 'cif_core.dic' version 2.4.2 from 2011-04-26 (212
times).

Automatic conversion script
Id: cif_fix_values 2281 2013-09-26 08:29:07Z andrius 
;
_cod_original_cell_volume 7237.7(4)
_cod_original_sg_symbol_H-M C2/c
_cod_database_code 4337354

loop_
_symmetry_equiv_pos_as_xyz
'x, y, z'
'-x, y, -z+1/2'
'x+1/2, y+1/2, z'
'-x+1/2, y+1/2, -z+1/2'
'-x, -y, -z'
'x, -y, z-1/2'
'-x+1/2, -y+1/2, -z'
'x+1/2, -y+1/2, z-1/2'

loop_
_atom_site_label
_atom_site_type_symbol
_atom_site_fract_x
_atom_site_fract_y
_atom_site_fract_z
_atom_site_U_iso_or_equiv
_atom_site_adp_type
_atom_site_occupancy
_atom_site_symmetry_multiplicity
_atom_site_calc_flag
_atom_site_refinement_flags
_atom_site_disorder_assembly
_atom_site_disorder_group
Ru Ru 0.88961(2) 0.07417(6) 0.02411(3) 0.0444(2) Uani 1 1 d . . .
N1 N 0.8899(2) 0.2446(7) 0.0655(3) 0.0417(14) Uani 1 1 d . . .
N2 N 0.9100(3) 0.0001(7) 0.1093(3) 0.0550(18) Uani 1 1 d . . .
N3 N 0.9666(2) 0.0740(5) 0.0744(3) 0.0399(13) Uani 1 1 d . . .
N4 N 0.8961(3) -0.1022(7) -0.0080(3) 0.0555(19) Uani 1 1 d . . .
N5 N 0.8717(2) 0.1677(6) -0.0568(3) 0.0429(14) Uani 1 1 d . . .
N6 N 0.7962(3) 0.0421(8) -0.1325(3) 0.060(2) Uani 1 1 d . . .
N8 N 0.8100(3) 0.0668(9) -0.0360(3) 0.071(3) Uani 1 1 d . . .
C1 C 0.8750(3) 0.3643(9) 0.0380(4) 0.0501(19) Uani 1 1 d . . .
H1 H 0.8597 0.3726 -0.0080 0.060 Uiso 1 1 calc R . .
C2 C 0.8802(3) 0.4748(10) 0.0712(5) 0.063(2) Uani 1 1 d . . .
H2 H 0.8689 0.5580 0.0494 0.075 Uiso 1 1 calc R . .
C3 C 0.9021(4) 0.4614(11) 0.1366(5) 0.071(3) Uani 1 1 d . . .
H3 H 0.9078 0.5361 0.1627 0.086 Uiso 1 1 calc R . .
C4 C 0.9158(4) 0.3392(11) 0.1643(5) 0.065(3) Uani 1 1 d . . .
H4 H 0.9309 0.3293 0.2101 0.079 Uiso 1 1 calc R . .
C5 C 0.9086(3) 0.2300(9) 0.1284(4) 0.052(2) Uani 1 1 d . . .
C6 C 0.9186(3) 0.0942(9) 0.1524(4) 0.057(2) Uani 1 1 d . . .
C7 C 0.9328(4) 0.0581(11) 0.2117(5) 0.071(3) Uani 1 1 d . . .
H7 H 0.9379 0.1232 0.2417 0.085 Uiso 1 1 calc R . .
C8 C 0.9399(5) -0.0724(12) 0.2295(6) 0.090(4) Uani 1 1 d . . .
H8 H 0.9497 -0.0976 0.2715 0.108 Uiso 1 1 calc R . .
C9 C 0.9332(5) -0.1633(12) 0.1877(6) 0.101(4) Uani 1 1 d . . .
H9 H 0.9390 -0.2537 0.1999 0.121 Uiso 1 1 calc R . .
C10 C 0.9183(5) -0.1250(11) 0.1289(5) 0.084(4) Uani 1 1 d . . .
H10 H 0.9132 -0.1904 0.0990 0.101 Uiso 1 1 calc R . .
C11 C 1.0020(3) 0.1643(7) 0.1195(3) 0.0392(15) Uani 1 1 d . . .
H11 H 0.9919 0.2362 0.1314 0.047 Uiso 1 1 calc R . .
C12 C 1.0520(3) 0.1585(7) 0.1494(4) 0.0434(16) Uani 1 1 d . . .
H12 H 1.0740 0.2250 0.1799 0.052 Uiso 1 1 calc R . .
C13 C 1.0681(3) 0.0586(8) 0.1344(4) 0.0503(19) Uani 1 1 d . . .
H13 H 1.1016 0.0502 0.1542 0.060 Uiso 1 1 calc R . .
C14 C 1.0317(4) -0.0340(8) 0.0866(4) 0.054(2) Uani 1 1 d . . .
H14 H 1.0413 -0.1051 0.0737 0.064 Uiso 1 1 calc R . .
C15 C 0.9816(3) -0.0245(7) 0.0576(4) 0.0459(18) Uani 1 1 d . . .
C16 C 0.9421(4) -0.1216(8) 0.0104(4) 0.058(2) Uani 1 1 d . . .
C17 C 0.9497(5) -0.2285(8) -0.0135(4) 0.074(3) Uani 1 1 d . . .
H17 H 0.9806 -0.2429 -0.0024 0.088 Uiso 1 1 calc R . .
C18 C 0.9102(7) -0.3174(11) -0.0556(6) 0.105(5) Uani 1 1 d . . .
H18 H 0.9140 -0.3878 -0.0758 0.126 Uiso 1 1 calc R . .
C19 C 0.8668(7) -0.3055(10) -0.0680(5) 0.103(5) Uani 1 1 d . . .
H19 H 0.8424 -0.3719 -0.0920 0.124 Uiso 1 1 calc R . .
C20 C 0.8592(5) -0.1961(10) -0.0454(4) 0.082(3) Uani 1 1 d . . .
H20 H 0.8288 -0.1841 -0.0553 0.098 Uiso 1 1 calc R . .
C21 C 0.9039(3) 0.2624(7) -0.0459(4) 0.0397(15) Uani 1 1 d . . .
H21 H 0.9288 0.2931 -0.0016 0.048 Uiso 1 1 calc R . .
C22 C 0.9014(3) 0.3117(7) -0.0946(4) 0.0441(16) Uani 1 1 d . . .
H22 H 0.9242 0.3750 -0.0867 0.053 Uiso 1 1 calc R . .
C23 C 0.8626(3) 0.2647(8) -0.1592(4) 0.0495(18) Uani 1 1 d . . .
H23 H 0.8608 0.2935 -0.1954 0.059 Uiso 1 1 calc R . .
C24 C 0.8271(3) 0.1783(8) -0.1728(4) 0.0474(18) Uani 1 1 d . . .
H24 H 0.8004 0.1524 -0.2173 0.057 Uiso 1 1 calc R B .
C25 C 0.8315(3) 0.1321(8) -0.1208(3) 0.0441(17) Uani 1 1 d . . .
C26 C 0.7590(4) -0.0201(12) -0.1988(4) 0.075(3) Uani 1 1 d . B .
H26A H 0.7508 -0.1086 -0.1926 0.090 Uiso 1 1 calc R . .
H26B H 0.7729 -0.0312 -0.2214 0.090 Uiso 1 1 calc R . .
C27 C 0.7111(4) 0.0648(14) -0.2443(5) 0.093(4) Uani 1 1 d D . .
H27A H 0.7191 0.1469 -0.2559 0.112 Uiso 1 1 calc R A 1
H27B H 0.6871 0.0158 -0.2865 0.112 Uiso 1 1 calc R A 1
C28A C 0.6856(6) 0.103(3) -0.2172(9) 0.067(6) Uani 0.52 1 d PD B 1
H28A H 0.6762 0.1975 -0.2259 0.080 Uiso 0.52 1 calc PR B 1
H28B H 0.6558 0.0494 -0.2380 0.080 Uiso 0.52 1 calc PR B 1
C29A C 0.7737(7) 0.082(2) -0.1025(10) 0.045(5) Uani 0.52 1 d PD B 1
N7A N 0.7221(6) 0.077(2) -0.1450(9) 0.072(7) Uani 0.52 1 d PD B 1
C30A C 0.6970(8) 0.084(3) -0.1187(11) 0.092(9) Uani 0.52 1 d PD B 1
H30A H 0.6681 0.0255 -0.1438 0.110 Uiso 0.52 1 calc PR B 1
H30B H 0.6862 0.1756 -0.1210 0.110 Uiso 0.52 1 calc PR B 1
C31A C 0.7356(9) 0.039(3) -0.0458(12) 0.086(8) Uani 0.52 1 d P B 1
H31A H 0.7227 0.0516 -0.0222 0.103 Uiso 0.52 1 calc PR B 1
H31B H 0.7421 -0.0563 -0.0450 0.103 Uiso 0.52 1 calc PR B 1
C32A C 0.7835(8) 0.115(3) -0.0095(12) 0.059(7) Uani 0.52 1 d P B 1
H32A H 0.8048 0.0997 0.0393 0.071 Uiso 0.52 1 calc PR B 1
H32B H 0.7767 0.2107 -0.0179 0.071 Uiso 0.52 1 calc PR B 1
C28B C 0.6916(8) 0.025(2) -0.2087(10) 0.059(6) Uani 0.48 1 d PD B 2
H28C H 0.6699 0.0950 -0.2144 0.071 Uiso 0.48 1 calc PR B 2
H28D H 0.6719 -0.0568 -0.2293 0.071 Uiso 0.48 1 calc PR B 2
C29B C 0.7825(8) 0.026(2) -0.0973(12) 0.041(5) Uani 0.48 1 d PD B 2
N7B N 0.7332(7) 0.0016(19) -0.1350(10) 0.053(5) Uani 0.48 1 d PD B 2
C30B C 0.7103(8) -0.025(3) -0.1068(11) 0.070(7) Uani 0.48 1 d PD B 2
H30C H 0.6892 -0.1038 -0.1275 0.084 Uiso 0.48 1 calc PR B 2
H30D H 0.6900 0.0511 -0.1138 0.084 Uiso 0.48 1 calc PR B 2
C31B C 0.7513(10) -0.047(3) -0.0341(13) 0.068(7) Uani 0.48 1 d P B 2
H31C H 0.7648 -0.1361 -0.0275 0.082 Uiso 0.48 1 calc PR B 2
H31D H 0.7384 -0.0418 -0.0101 0.082 Uiso 0.48 1 calc PR B 2
C32B C 0.7930(11) 0.055(2) -0.0037(17) 0.053(7) Uani 0.48 1 d P B 2
H32C H 0.7808 0.1425 -0.0031 0.064 Uiso 0.48 1 calc PR B 2
H32D H 0.8204 0.0304 0.0432 0.064 Uiso 0.48 1 calc PR B 2
P1 P 0.03064(8) 0.56121(18) 0.16257(10) 0.0422(4) Uani 1 1 d D . .
F11 F 0.0340(2) 0.6946(5) 0.1356(3) 0.0754(16) Uani 1 1 d D . .
F12 F -0.0039(3) 0.6296(7) 0.1714(5) 0.116(3) Uani 1 1 d D . .
F14 F 0.0271(3) 0.4294(5) 0.1894(3) 0.086(2) Uani 1 1 d D . .
F13 F -0.0175(2) 0.5128(7) 0.0900(3) 0.0905(19) Uani 1 1 d D . .
F15 F 0.0664(2) 0.4933(5) 0.1548(3) 0.0686(14) Uani 1 1 d D . .
F16 F 0.0803(2) 0.6066(6) 0.2359(3) 0.0775(16) Uani 1 1 d D . .
P2 P 0.7311(5) 0.5227(12) 0.8525(6) 0.069(3) Uani 0.38 1 d PDU C 1
F21 F 0.7727(9) 0.584(3) 0.9222(9) 0.105(10) Uani 0.38 1 d PDU C 1
F22 F 0.7007(11) 0.652(2) 0.8312(15) 0.24(2) Uani 0.38 1 d PDU C 1
F23 F 0.7522(8) 0.596(2) 0.8248(9) 0.112(9) Uani 0.38 1 d PDU C 1
F24 F 0.6864(9) 0.469(2) 0.7805(9) 0.115(11) Uani 0.38 1 d PDU C 1
F25 F 0.7110(11) 0.424(3) 0.8752(14) 0.143(12) Uani 0.38 1 d PDU C 1
F26 F 0.7723(9) 0.412(3) 0.8819(12) 0.156(14) Uani 0.38 1 d PDU C 1
P3 P 0.7227(4) 0.4321(12) 0.8424(7) 0.061(3) Uani 0.35 1 d PDU D 2
F31 F 0.7613(8) 0.322(2) 0.8695(11) 0.109(9) Uani 0.35 1 d PDU D 2
F32 F 0.6905(8) 0.381(3) 0.7690(10) 0.099(9) Uani 0.35 1 d PDU D 2
F33 F 0.7506(9) 0.516(3) 0.8271(10) 0.102(8) Uani 0.35 1 d PDU D 2
F34 F 0.6827(9) 0.546(3) 0.8137(16) 0.156(13) Uani 0.35 1 d PDU D 2
F35 F 0.7522(12) 0.504(3) 0.9115(12) 0.151(14) Uani 0.35 1 d PDU D 2
F36 F 0.7074(16) 0.332(3) 0.8709(19) 0.201(15) Uani 0.35 1 d PDU D 2
P4 P 0.7321(7) 0.473(3) 0.8529(10) 0.086(8) Uani 0.27 1 d PDU E 3
F41 F 0.6928(9) 0.505(4) 0.8605(16) 0.118(11) Uani 0.27 1 d PDU E 3
F42 F 0.7738(10) 0.534(4) 0.9244(11) 0.093(13) Uani 0.27 1 d PDU E 3
F43 F 0.7451(13) 0.348(3) 0.8956(18) 0.160(18) Uani 0.27 1 d PDU E 3
F44 F 0.7755(9) 0.425(4) 0.8567(14) 0.095(10) Uani 0.27 1 d PDU E 3
F45 F 0.6953(15) 0.395(4) 0.7859(16) 0.16(2) Uani 0.27 1 d PDU E 3
F46 F 0.7074(16) 0.599(3) 0.8109(14) 0.157(16) Uani 0.27 1 d PDU E 3

loop_
_atom_site_aniso_label
_atom_site_aniso_U_11
_atom_site_aniso_U_22
_atom_site_aniso_U_33
_atom_site_aniso_U_23
_atom_site_aniso_U_13
_atom_site_aniso_U_12
Ru 0.0508(4) 0.0597(4) 0.0290(3) -0.0107(2) 0.0286(3) -0.0208(3)
N1 0.032(3) 0.062(4) 0.030(3) -0.009(3) 0.019(3) -0.011(3)
N2 0.080(5) 0.059(4) 0.036(3) -0.011(3) 0.042(4) -0.026(4)
N3 0.057(4) 0.039(3) 0.031(3) 0.000(2) 0.032(3) -0.001(3)
N4 0.086(5) 0.052(4) 0.037(3) -0.015(3) 0.043(4) -0.032(4)
N5 0.050(3) 0.056(4) 0.034(3) -0.006(3) 0.033(3) -0.010(3)
N6 0.056(4) 0.102(6) 0.030(3) -0.020(3) 0.030(3) -0.036(4)
N8 0.054(4) 0.134(7) 0.034(3) -0.027(4) 0.033(3) -0.047(4)
C1 0.040(4) 0.070(5) 0.048(4) -0.002(4) 0.032(4) -0.002(4)
C2 0.063(6) 0.070(6) 0.075(6) -0.017(5) 0.054(5) -0.014(5)
C3 0.077(7) 0.078(7) 0.075(7) -0.034(5) 0.056(6) -0.028(5)
C4 0.069(6) 0.085(7) 0.046(5) -0.025(4) 0.039(5) -0.024(5)
C5 0.052(4) 0.076(6) 0.031(3) -0.014(4) 0.029(3) -0.017(4)
C6 0.062(5) 0.082(6) 0.032(4) -0.011(4) 0.033(4) -0.019(4)
C7 0.083(7) 0.102(8) 0.039(4) -0.005(5) 0.045(5) -0.009(6)
C8 0.132(11) 0.108(9) 0.057(6) 0.002(6) 0.073(7) -0.012(7)
C9 0.169(13) 0.088(8) 0.067(7) -0.003(6) 0.086(9) -0.030(8)
C10 0.140(10) 0.075(6) 0.059(6) -0.017(5) 0.074(7) -0.042(7)
C11 0.047(4) 0.038(3) 0.036(3) -0.006(3) 0.028(3) -0.005(3)
C12 0.054(4) 0.042(4) 0.037(4) 0.001(3) 0.031(4) 0.003(3)
C13 0.055(5) 0.054(5) 0.046(4) 0.007(3) 0.034(4) 0.014(4)
C14 0.081(6) 0.043(4) 0.051(5) 0.008(3) 0.049(5) 0.017(4)
C15 0.069(5) 0.037(3) 0.034(4) 0.000(3) 0.035(4) 0.001(4)
C16 0.105(7) 0.038(4) 0.037(4) -0.003(3) 0.048(5) -0.013(4)
C17 0.128(9) 0.038(4) 0.049(5) -0.004(4) 0.055(6) 0.006(5)
C18 0.196(16) 0.048(6) 0.058(6) -0.008(5) 0.075(9) -0.014(8)
C19 0.201(15) 0.050(6) 0.052(6) -0.025(5) 0.079(9) -0.061(8)
C20 0.123(9) 0.074(6) 0.046(5) -0.018(4) 0.054(6) -0.055(6)
C21 0.046(4) 0.043(4) 0.041(4) -0.001(3) 0.033(3) -0.002(3)
C22 0.054(4) 0.043(4) 0.053(4) 0.002(3) 0.043(4) 0.000(3)
C23 0.070(5) 0.052(4) 0.047(4) 0.007(3) 0.047(4) 0.009(4)
C24 0.052(4) 0.065(5) 0.034(4) 0.000(3) 0.031(4) 0.005(4)
C25 0.041(4) 0.064(5) 0.032(3) -0.006(3) 0.025(3) -0.006(3)
C26 0.067(6) 0.124(8) 0.031(4) -0.030(5) 0.031(4) -0.053(6)
C27 0.053(6) 0.185(14) 0.039(5) -0.035(6) 0.028(5) -0.046(7)
C28A 0.030(9) 0.12(2) 0.031(8) -0.009(11) 0.012(7) -0.022(11)
C29A 0.031(9) 0.074(16) 0.027(7) -0.010(9) 0.017(7) -0.016(9)
N7A 0.025(8) 0.16(2) 0.039(8) -0.009(12) 0.022(7) -0.019(11)
C30A 0.053(12) 0.18(3) 0.054(12) -0.033(16) 0.042(10) -0.042(15)
C31A 0.070(15) 0.15(3) 0.056(12) -0.035(16) 0.051(12) -0.052(16)
C32A 0.038(10) 0.12(2) 0.040(9) -0.028(13) 0.035(9) -0.027(12)
C28B 0.054(12) 0.071(13) 0.040(10) -0.001(10) 0.024(9) -0.006(11)
C29B 0.034(10) 0.057(14) 0.039(10) -0.008(10) 0.027(8) -0.002(9)
N7B 0.037(10) 0.084(14) 0.041(9) -0.007(9) 0.027(8) -0.007(8)
C30B 0.052(12) 0.124(18) 0.056(12) -0.037(13) 0.044(11) -0.044(13)
C31B 0.074(15) 0.099(19) 0.065(14) -0.022(13) 0.060(13) -0.028(14)
C32B 0.057(14) 0.071(16) 0.065(13) -0.020(12) 0.054(12) -0.009(11)
P1 0.0522(11) 0.0398(10) 0.0460(10) 0.0003(8) 0.0368(10) -0.0030(8)
F11 0.092(4) 0.058(3) 0.088(4) 0.020(3) 0.063(4) 0.004(3)
F12 0.151(6) 0.079(4) 0.224(9) -0.031(5) 0.168(7) -0.016(4)
F14 0.176(7) 0.049(3) 0.079(4) -0.007(2) 0.103(5) -0.017(3)
F13 0.068(4) 0.106(5) 0.062(4) 0.000(3) 0.026(3) -0.020(4)
F15 0.081(4) 0.073(3) 0.080(4) -0.004(3) 0.064(3) 0.003(3)
F16 0.092(4) 0.077(4) 0.054(3) -0.015(3) 0.043(3) -0.017(3)
P2 0.079(7) 0.088(6) 0.041(5) 0.002(4) 0.039(5) -0.021(5)
F21 0.098(18) 0.15(2) 0.055(13) -0.014(12) 0.045(12) -0.048(16)
F22 0.19(3) 0.18(3) 0.17(3) -0.08(2) 0.02(2) 0.05(2)
F23 0.114(15) 0.155(19) 0.041(8) 0.009(11) 0.038(9) -0.070(15)
F24 0.112(17) 0.121(18) 0.040(10) 0.004(11) 0.016(11) -0.047(16)
F25 0.20(3) 0.15(2) 0.124(19) 0.039(18) 0.120(19) -0.03(2)
F26 0.13(2) 0.18(3) 0.057(15) -0.011(18) 0.020(15) 0.04(2)
P3 0.045(6) 0.086(6) 0.043(6) 0.005(5) 0.024(5) 0.003(5)
F31 0.090(16) 0.123(18) 0.063(13) -0.015(13) 0.027(12) 0.033(14)
F32 0.051(11) 0.17(2) 0.037(12) -0.010(13) 0.009(9) -0.018(14)
F33 0.132(18) 0.13(2) 0.052(10) -0.003(13) 0.062(12) -0.061(17)
F34 0.082(16) 0.23(3) 0.16(3) -0.02(2) 0.076(18) 0.039(18)
F35 0.20(3) 0.15(2) 0.071(16) -0.009(17) 0.075(19) 0.00(2)
F36 0.31(4) 0.18(3) 0.24(3) -0.02(3) 0.23(3) -0.09(3)
P4 0.034(8) 0.17(2) 0.043(9) -0.012(13) 0.022(7) -0.020(12)
F41 0.069(14) 0.22(3) 0.12(2) 0.06(2) 0.081(16) 0.028(17)
F42 0.08(2) 0.18(3) 0.032(13) 0.020(15) 0.045(13) 0.06(2)
F43 0.14(3) 0.18(3) 0.12(3) 0.03(2) 0.06(2) -0.06(3)
F44 0.087(18) 0.14(3) 0.048(15) -0.039(17) 0.039(15) -0.007(18)
F45 0.16(4) 0.19(4) 0.038(19) -0.01(2) 0.03(2) -0.03(3)
F46 0.23(3) 0.15(3) 0.051(15) 0.023(18) 0.08(2) -0.02(3)

loop_
_atom_type_symbol
_atom_type_description
_atom_type_scat_dispersion_real
_atom_type_scat_dispersion_imag
_atom_type_scat_source
C C 0.0181 0.0091 'International Tables Vol C Tables 4.2.6.8 and 6.1.1.4'
H H 0.0000 0.0000 'International Tables Vol C Tables 4.2.6.8 and 6.1.1.4'
N N 0.0311 0.0180 'International Tables Vol C Tables 4.2.6.8 and 6.1.1.4'
F F 0.0727 0.0534 'International Tables Vol C Tables 4.2.6.8 and 6.1.1.4'
P P 0.2955 0.4335 'International Tables Vol C Tables 4.2.6.8 and 6.1.1.4'
Ru Ru 0.0552 3.2960 'International Tables Vol C Tables 4.2.6.8 and 6.1.1.4'

loop_
_geom_angle_atom_site_label_1
_geom_angle_atom_site_label_2
_geom_angle_atom_site_label_3
_geom_angle
_geom_angle_publ_flag
N2 Ru N5 173.8(3) y
N2 Ru N1 81.6(3) y
N5 Ru N1 92.7(2) y
N2 Ru N4 94.1(3) y
N5 Ru N4 91.5(2) y
N1 Ru N4 174.0(3) y
N2 Ru N3 85.0(3) y
N5 Ru N3 93.4(2) y
N1 Ru N3 96.2(2) y
N4 Ru N3 79.3(3) y
N2 Ru N8 99.2(3) y
N5 Ru N8 82.8(3) y
N1 Ru N8 88.4(3) y
N4 Ru N8 96.4(3) y
N3 Ru N8 174.2(2) y
C5 N1 C1 118.5(7) y
C5 N1 Ru 113.0(6) y
C1 N1 Ru 128.5(5) y
C10 N2 C6 118.6(7) y
C10 N2 Ru 128.4(6) y
C6 N2 Ru 112.9(6) y
C15 N3 C11 116.0(7) y
C15 N3 Ru 115.1(5) y
C11 N3 Ru 128.8(5) y
C20 N4 C16 120.8(9) y
C20 N4 Ru 125.6(8) y
C16 N4 Ru 113.5(5) y
C21 N5 C25 120.7(6) y
C21 N5 Ru 117.0(5) y
C25 N5 Ru 122.1(5) y
C29B N6 C25 127.8(11) y
C29B N6 C26 108.2(11) y
C25 N6 C26 121.8(6) y
C29B N6 C29A 24.4(12) y
C25 N6 C29A 114.3(10) y
C26 N6 C29A 110.5(9) y
C29B N8 C32B 117.9(19) y
C29B N8 C29A 27.2(11) y
C32B N8 C29A 112.2(18) y
C29B N8 C32A 117.1(15) y
C32B N8 C32A 24.7(17) y
C29A N8 C32A 100.5(15) y
C29B N8 Ru 119.9(12) y
C32B N8 Ru 117.3(15) y
C29A N8 Ru 130.2(11) y
C32A N8 Ru 122.9(9) y
N1 C1 C2 124.4(8) y
N1 C1 H1 117.8 y
C2 C1 H1 117.8 y
C1 C2 C3 117.1(10) y
C1 C2 H2 121.5 y
C3 C2 H2 121.5 y
C4 C3 C2 118.8(9) y
C4 C3 H3 120.6 y
C2 C3 H3 120.6 y
C3 C4 C5 122.1(9) y
C3 C4 H4 118.9 y
C5 C4 H4 118.9 y
N1 C5 C4 118.9(9) y
N1 C5 C6 115.3(7) y
C4 C5 C6 125.8(7) y
C7 C6 N2 119.1(9) y
C7 C6 C5 124.2(8) y
N2 C6 C5 116.5(7) y
C6 C7 C8 120.5(9) y
C6 C7 H7 119.8 y
C8 C7 H7 119.8 y
C9 C8 C7 119.7(9) y
C9 C8 H8 120.1 y
C7 C8 H8 120.1 y
C10 C9 C8 118.5(12) y
C10 C9 H9 120.7 y
C8 C9 H9 120.7 y
C9 C10 N2 123.5(10) y
C9 C10 H10 118.3 y
N2 C10 H10 118.3 y
N3 C11 C12 125.3(7) y
N3 C11 H11 117.3 y
C12 C11 H11 117.3 y
C13 C12 C11 119.7(7) y
C13 C12 H12 120.2 y
C11 C12 H12 120.2 y
C12 C13 C14 115.7(8) y
C12 C13 H13 122.2 y
C14 C13 H13 122.2 y
C15 C14 C13 122.8(7) y
C15 C14 H14 118.6 y
C13 C14 H14 118.6 y
N3 C15 C14 120.5(7) y
N3 C15 C16 113.6(8) y
C14 C15 C16 125.9(8) y
C17 C16 N4 119.5(9) y
C17 C16 C15 122.8(10) y
N4 C16 C15 117.7(7) y
C16 C17 C18 118.0(12) y
C16 C17 H17 121.0 y
C18 C17 H17 121.0 y
C19 C18 C17 122.4(12) y
C19 C18 H18 118.8 y
C17 C18 H18 118.8 y
C20 C19 C18 118.6(11) y
C20 C19 H19 120.7 y
C18 C19 H19 120.7 y
C19 C20 N4 120.2(12) y
C19 C20 H20 119.9 y
N4 C20 H20 119.9 y
C22 C21 N5 122.5(7) y
C22 C21 H21 118.8 y
N5 C21 H21 118.8 y
C21 C22 C23 115.8(7) y
C21 C22 H22 122.1 y
C23 C22 H22 122.1 y
C24 C23 C22 123.3(6) y
C24 C23 H23 118.4 y
C22 C23 H23 118.4 y
C25 C24 C23 118.0(7) y
C25 C24 H24 121.0 y
C23 C24 H24 121.0 y
C24 C25 N5 119.2(7) y
C24 C25 N6 119.7(7) y
N5 C25 N6 121.0(6) y
N6 C26 C27 111.7(9) y
N6 C26 H26A 109.3 y
C27 C26 H26A 109.3 y
N6 C26 H26B 109.3 y
C27 C26 H26B 109.3 y
H26A C26 H26B 107.9 y
C28A C27 C28B 31.1(11) y
C28A C27 C26 118.3(11) y
C28B C27 C26 95.3(12) y
C28A C27 H27A 107.7 y
C28B C27 H27A 138.0 y
C26 C27 H27A 107.7 y
C28A C27 H27B 107.7 y
C28B C27 H27B 98.2 y
C26 C27 H27B 107.7 y
H27A C27 H27B 107.1 y
N7A C28A C27 104.7(14) y
N7A C28A H28A 110.8 y
C27 C28A H28A 110.8 y
N7A C28A H28B 110.8 y
C27 C28A H28B 110.8 y
H28A C28A H28B 108.9 y
N8 C29A N7A 134(2) y
N8 C29A N6 104.5(14) y
N7A C29A N6 116.4(15) y
C29A N7A C30A 121.2(18) y
C29A N7A C28A 129.3(16) y
C30A N7A C28A 107.3(16) y
N7A C30A C31A 104.1(19) y
N7A C30A H30A 110.9 y
C31A C30A H30A 110.9 y
N7A C30A H30B 110.9 y
C31A C30A H30B 110.9 y
H30A C30A H30B 109.0 y
C32A C31A C30A 112(2) y
C32A C31A H31A 109.3 y
C30A C31A H31A 109.3 y
C32A C31A H31B 109.3 y
C30A C31A H31B 109.3 y
H31A C31A H31B 108.0 y
C31A C32A N8 108.5(18) y
C31A C32A H32A 110.0 y
N8 C32A H32A 110.0 y
C31A C32A H32B 110.0 y
N8 C32A H32B 110.0 y
H32A C32A H32B 108.4 y
N7B C28B C27 111.2(16) y
N7B C28B H28C 109.4 y
C27 C28B H28C 109.4 y
N7B C28B H28D 109.4 y
C27 C28B H28D 109.4 y
H28C C28B H28D 108.0 y
N8 C29B N6 120.2(19) y
N8 C29B N7B 123(2) y
N6 C29B N7B 113.9(18) y
C29B N7B C30B 124(2) y
C29B N7B C28B 129.5(19) y
C30B N7B C28B 105.7(18) y
N7B C30B C31B 105.6(18) y
N7B C30B H30C 110.6 y
C31B C30B H30C 110.6 y
N7B C30B H30D 110.6 y
C31B C30B H30D 110.6 y
H30C C30B H30D 108.7 y
C30B C31B C32B 113(2) y
C30B C31B H31C 109.1 y
C32B C31B H31C 109.1 y
C30B C31B H31D 109.1 y
C32B C31B H31D 109.1 y
H31C C31B H31D 107.8 y
N8 C32B C31B 114(2) y
N8 C32B H32C 108.7 y
C31B C32B H32C 108.6 y
N8 C32B H32D 108.6 y
C31B C32B H32D 108.6 y
H32C C32B H32D 107.6 y
F14 P1 F12 90.8(4) y
F14 P1 F11 179.6(4) y
F12 P1 F11 88.8(3) y
F14 P1 F15 89.4(3) y
F12 P1 F15 179.0(4) y
F11 P1 F15 91.0(3) y
F14 P1 F13 86.2(4) y
F12 P1 F13 88.1(4) y
F11 P1 F13 93.8(3) y
F15 P1 F13 92.9(4) y
F14 P1 F16 93.2(3) y
F12 P1 F16 93.6(4) y
F11 P1 F16 86.8(3) y
F15 P1 F16 85.4(3) y
F13 P1 F16 178.2(4) y
F23 P2 F25 168.7(16) y
F23 P2 F22 82.1(14) y
F25 P2 F22 107.1(18) y
F23 P2 F21 88.6(11) y
F25 P2 F21 97.7(15) y
F22 P2 F21 90.1(15) y
F23 P2 F24 91.6(13) y
F25 P2 F24 82.8(15) y
F22 P2 F24 86.0(11) y
F21 P2 F24 176.1(17) y
F23 P2 F26 89.3(16) y
F25 P2 F26 82.6(12) y
F22 P2 F26 167.1(18) y
F21 P2 F26 80.1(14) y
F24 P2 F26 103.9(15) y
P2 F22 F23 48.3(8) y
P2 F23 F22 49.6(9) y
F33 P3 F31 89.3(12) y
F33 P3 F36 165.7(18) y
F31 P3 F36 77.8(16) y
F33 P3 F32 87.3(14) y
F31 P3 F32 93.1(14) y
F36 P3 F32 99.4(17) y
F33 P3 F35 88.7(15) y
F31 P3 F35 93.9(15) y
F36 P3 F35 86.2(12) y
F32 P3 F35 171.9(17) y
F33 P3 F34 90.5(15) y
F31 P3 F34 179.4(16) y
F36 P3 F34 102.5(18) y
F32 P3 F34 86.4(11) y
F35 P3 F34 86.6(16) y
F46 P4 F43 164(2) y
F46 P4 F44 113(2) y
F43 P4 F44 83.0(17) y
F46 P4 F45 86.7(12) y
F43 P4 F45 92(2) y
F44 P4 F45 90(2) y
F46 P4 F41 76.7(17) y
F43 P4 F41 87.6(13) y
F44 P4 F41 169.9(19) y
F45 P4 F41 94(2) y
F46 P4 F42 100.4(19) y
F43 P4 F42 81.7(18) y
F44 P4 F42 84.7(11) y
F45 P4 F42 172(2) y
F41 P4 F42 90.3(16) y

loop_
_geom_bond_atom_site_label_1
_geom_bond_atom_site_label_2
_geom_bond_distance
_geom_bond_publ_flag
Ru N2 1.992(6) y
Ru N5 2.011(6) y
Ru N1 2.036(6) y
Ru N4 2.052(7) y
Ru N3 2.147(7) y
Ru N8 2.187(7) y
N1 C5 1.327(9) y
N1 C1 1.336(10) y
N2 C10 1.330(13) y
N2 C6 1.353(10) y
N3 C15 1.336(9) y
N3 C11 1.380(9) y
N4 C20 1.391(11) y
N4 C16 1.395(13) y
N5 C21 1.379(9) y
N5 C25 1.377(9) y
N6 C29B 1.30(3) y
N6 C25 1.418(10) y
N6 C26 1.484(9) y
N6 C29A 1.50(2) y
N8 C29B 1.29(2) y
N8 C32B 1.32(3) y
N8 C29A 1.35(2) y
N8 C32A 1.57(2) y
C1 C2 1.356(12) y
C1 H1 0.9500 y
C2 C3 1.356(14) y
C2 H2 0.9500 y
C3 C4 1.359(15) y
C3 H3 0.9500 y
C4 C5 1.366(12) y
C4 H4 0.9500 y
C5 C6 1.460(13) y
C6 C7 1.335(11) y
C7 C8 1.373(14) y
C7 H7 0.9500 y
C8 C9 1.328(15) y
C8 H8 0.9500 y
C9 C10 1.322(12) y
C9 H9 0.9500 y
C10 H10 0.9500 y
C11 C12 1.413(10) y
C11 H11 0.9500 y
C12 C13 1.344(10) y
C12 H12 0.9500 y
C13 C14 1.428(12) y
C13 H13 0.9500 y
C14 C15 1.424(13) y
C14 H14 0.9500 y
C15 C16 1.497(12) y
C16 C17 1.364(12) y
C17 C18 1.419(17) y
C17 H17 0.9500 y
C18 C19 1.36(2) y
C18 H18 0.9500 y
C19 C20 1.364(17) y
C19 H19 0.9500 y
C20 H20 0.9500 y
C21 C22 1.318(9) y
C21 H21 0.9500 y
C22 C23 1.408(11) y
C22 H22 0.9500 y
C23 C24 1.387(11) y
C23 H23 0.9500 y
C24 C25 1.348(9) y
C24 H24 0.9500 y
C26 C27 1.568(17) y
C26 H26A 0.9900 y
C26 H26B 0.9900 y
C27 C28A 1.519(19) y
C27 C28B 1.53(2) y
C27 H27A 0.9900 y
C27 H27B 0.9900 y
C28A N7A 1.47(2) y
C28A H28A 0.9900 y
C28A H28B 0.9900 y
C29A N7A 1.41(3) y
N7A C30A 1.438(18) y
C30A C31A 1.54(4) y
C30A H30A 0.9900 y
C30A H30B 0.9900 y
C31A C32A 1.53(3) y
C31A H31A 0.9900 y
C31A H31B 0.9900 y
C32A H32A 0.9900 y
C32A H32B 0.9900 y
C28B N7B 1.51(3) y
C28B H28C 0.9900 y
C28B H28D 0.9900 y
C29B N7B 1.37(3) y
N7B C30B 1.431(19) y
C30B C31B 1.49(4) y
C30B H30C 0.9900 y
C30B H30D 0.9900 y
C31B C32B 1.55(4) y
C31B H31C 0.9900 y
C31B H31D 0.9900 y
C32B H32C 0.9900 y
C32B H32D 0.9900 y
P1 F14 1.553(5) y
P1 F12 1.556(6) y
P1 F11 1.566(5) y
P1 F15 1.573(5) y
P1 F13 1.609(6) y
P1 F16 1.628(6) y
P2 F23 1.529(15) y
P2 F25 1.556(16) y
P2 F22 1.560(17) y
P2 F21 1.555(16) y
P2 F24 1.586(16) y
P2 F26 1.595(17) y
F22 F23 2.03(3) y
P3 F33 1.543(16) y
P3 F31 1.545(16) y
P3 F36 1.554(17) y
P3 F32 1.560(16) y
P3 F35 1.566(17) y
P3 F34 1.598(16) y
P4 F46 1.545(18) y
P4 F43 1.551(19) y
P4 F44 1.563(17) y
P4 F45 1.566(18) y
P4 F41 1.572(17) y
P4 F42 1.586(18) y

loop_
_geom_torsion_atom_site_label_1
_geom_torsion_atom_site_label_2
_geom_torsion_atom_site_label_3
_geom_torsion_atom_site_label_4
_geom_torsion
_geom_torsion_publ_flag
N2 Ru N1 C5 8.2(5) y
N5 Ru N1 C5 -169.6(5) y
N4 Ru N1 C5 -36(3) y
N3 Ru N1 C5 -75.9(5) y
N8 Ru N1 C5 107.7(5) y
N2 Ru N1 C1 -173.2(6) y
N5 Ru N1 C1 9.1(6) y
N4 Ru N1 C1 143(2) y
N3 Ru N1 C1 102.8(6) y
N8 Ru N1 C1 -73.6(6) y
N5 Ru N2 C10 -161(2) y
N1 Ru N2 C10 177.5(9) y
N4 Ru N2 C10 -6.6(9) y
N3 Ru N2 C10 -85.5(9) y
N8 Ru N2 C10 90.6(9) y
N5 Ru N2 C6 15(3) y
N1 Ru N2 C6 -6.5(6) y
N4 Ru N2 C6 169.4(6) y
N3 Ru N2 C6 90.5(6) y
N8 Ru N2 C6 -93.4(6) y
N2 Ru N3 C15 102.0(5) y
N5 Ru N3 C15 -84.0(5) y
N1 Ru N3 C15 -177.0(5) y
N4 Ru N3 C15 6.9(5) y
N8 Ru N3 C15 -36(3) y
N2 Ru N3 C11 -80.8(6) y
N5 Ru N3 C11 93.2(6) y
N1 Ru N3 C11 0.2(6) y
N4 Ru N3 C11 -175.9(6) y
N8 Ru N3 C11 142(3) y
N2 Ru N4 C20 89.0(7) y
N5 Ru N4 C20 -93.7(6) y
N1 Ru N4 C20 132(2) y
N3 Ru N4 C20 173.2(7) y
N8 Ru N4 C20 -10.8(7) y
N2 Ru N4 C16 -92.1(5) y
N5 Ru N4 C16 85.3(5) y
N1 Ru N4 C16 -49(2) y
N3 Ru N4 C16 -7.9(5) y
N8 Ru N4 C16 168.1(5) y
N2 Ru N5 C21 39(3) y
N1 Ru N5 C21 60.2(5) y
N4 Ru N5 C21 -115.5(5) y
N3 Ru N5 C21 -36.1(5) y
N8 Ru N5 C21 148.2(5) y
N2 Ru N5 C25 -147(2) y
N1 Ru N5 C25 -125.3(6) y
N4 Ru N5 C25 59.0(6) y
N3 Ru N5 C25 138.3(6) y
N8 Ru N5 C25 -37.3(6) y
N2 Ru N8 C29B -136.6(14) y
N5 Ru N8 C29B 49.3(14) y
N1 Ru N8 C29B 142.2(14) y
N4 Ru N8 C29B -41.3(14) y
N3 Ru N8 C29B 1(4) y
N2 Ru N8 C32B 18.2(13) y
N5 Ru N8 C32B -155.9(13) y
N1 Ru N8 C32B -63.0(13) y
N4 Ru N8 C32B 113.4(13) y
N3 Ru N8 C32B 155(3) y
N2 Ru N8 C29A -167.5(14) y
N5 Ru N8 C29A 18.4(14) y
N1 Ru N8 C29A 111.3(14) y
N4 Ru N8 C29A -72.3(14) y
N3 Ru N8 C29A -30(4) y
N2 Ru N8 C32A 46.1(15) y
N5 Ru N8 C32A -128.0(15) y
N1 Ru N8 C32A -35.1(14) y
N4 Ru N8 C32A 141.3(14) y
N3 Ru N8 C32A -177(3) y
C5 N1 C1 C2 4.0(11) y
Ru N1 C1 C2 -174.5(6) y
N1 C1 C2 C3 0.1(13) y
C1 C2 C3 C4 -2.4(14) y
C2 C3 C4 C5 0.7(15) y
C1 N1 C5 C4 -5.7(11) y
Ru N1 C5 C4 173.1(6) y
C1 N1 C5 C6 173.0(7) y
Ru N1 C5 C6 -8.2(9) y
C3 C4 C5 N1 3.5(14) y
C3 C4 C5 C6 -175.0(9) y
C10 N2 C6 C7 -3.3(14) y
Ru N2 C6 C7 -179.8(8) y
C10 N2 C6 C5 -179.5(9) y
Ru N2 C6 C5 4.1(10) y
N1 C5 C6 C7 -173.0(9) y
C4 C5 C6 C7 5.6(15) y
N1 C5 C6 N2 2.9(11) y
C4 C5 C6 N2 -178.5(9) y
N2 C6 C7 C8 2.1(16) y
C5 C6 C7 C8 177.9(11) y
C6 C7 C8 C9 1(2) y
C7 C8 C9 C10 -2(2) y
C8 C9 C10 N2 1(2) y
C6 N2 C10 C9 2.0(17) y
Ru N2 C10 C9 177.9(10) y
C15 N3 C11 C12 -1.3(10) y
Ru N3 C11 C12 -178.5(5) y
N3 C11 C12 C13 -0.2(11) y
C11 C12 C13 C14 1.6(11) y
C12 C13 C14 C15 -1.6(11) y
C11 N3 C15 C14 1.3(10) y
Ru N3 C15 C14 178.9(5) y
C11 N3 C15 C16 178.1(6) y
Ru N3 C15 C16 -4.3(8) y
C13 C14 C15 N3 0.1(11) y
C13 C14 C15 C16 -176.3(7) y
C20 N4 C16 C17 5.7(11) y
Ru N4 C16 C17 -173.3(6) y
C20 N4 C16 C15 -172.7(7) y
Ru N4 C16 C15 8.4(8) y
N3 C15 C16 C17 179.1(7) y
C14 C15 C16 C17 -4.3(12) y
N3 C15 C16 N4 -2.6(10) y
C14 C15 C16 N4 174.0(7) y
N4 C16 C17 C18 -1.1(12) y
C15 C16 C17 C18 177.1(8) y
C16 C17 C18 C19 -5.6(16) y
C17 C18 C19 C20 7.5(17) y
C18 C19 C20 N4 -2.8(15) y
C16 N4 C20 C19 -3.8(12) y
Ru N4 C20 C19 175.1(7) y
C25 N5 C21 C22 -8.1(11) y
Ru N5 C21 C22 166.5(6) y
N5 C21 C22 C23 1.9(11) y
C21 C22 C23 C24 4.0(11) y
C22 C23 C24 C25 -3.6(12) y
C23 C24 C25 N5 -2.6(12) y
C23 C24 C25 N6 -179.1(8) y
C21 N5 C25 C24 8.3(11) y
Ru N5 C25 C24 -165.9(6) y
C21 N5 C25 N6 -175.3(7) y
Ru N5 C25 N6 10.5(10) y
C29B N6 C25 C24 -151.1(14) y
C26 N6 C25 C24 10.0(13) y
C29A N6 C25 C24 -127.1(11) y
C29B N6 C25 N5 32.5(17) y
C26 N6 C25 N5 -166.4(9) y
C29A N6 C25 N5 56.5(13) y
C29B N6 C26 C27 74.7(13) y
C25 N6 C26 C27 -89.7(11) y
C29A N6 C26 C27 48.9(13) y
N6 C26 C27 C28A -54.4(15) y
N6 C26 C27 C28B -76.4(12) y
C28B C27 C28A N7A 61(2) y
C26 C27 C28A N7A 15(2) y
C29B N8 C29A N7A 102(5) y
C32B N8 C29A N7A -6(3) y
C32A N8 C29A N7A -29(3) y
Ru N8 C29A N7A 179.1(19) y
C29B N8 C29A N6 -51(4) y
C32B N8 C29A N6 -159.1(15) y
C32A N8 C29A N6 178.2(15) y
Ru N8 C29A N6 26(2) y
C29B N6 C29A N8 58(3) y
C25 N6 C29A N8 -70.9(16) y
C26 N6 C29A N8 147.2(12) y
C29B N6 C29A N7A -100(4) y
C25 N6 C29A N7A 130.7(17) y
C26 N6 C29A N7A -11(2) y
N8 C29A N7A C30A 16(4) y
N6 C29A N7A C30A 166(2) y
N8 C29A N7A C28A 176(2) y
N6 C29A N7A C28A -34(4) y
C27 C28A N7A C29A 30(3) y
C27 C28A N7A C30A -168(2) y
C29A N7A C30A C31A -23(3) y
C28A N7A C30A C31A 173(2) y
N7A C30A C31A C32A 52(3) y
C30A C31A C32A N8 -73(3) y
C29B N8 C32A C31A 30(3) y
C32B N8 C32A C31A -68(5) y
C29A N8 C32A C31A 53(2) y
Ru N8 C32A C31A -152.5(16) y
C28A C27 C28B N7B -107(3) y
C26 C27 C28B N7B 33.0(18) y
C32B N8 C29B N6 175.9(18) y
C29A N8 C29B N6 91(5) y
C32A N8 C29B N6 148.0(18) y
Ru N8 C29B N6 -29(2) y
C32B N8 C29B N7B 16(3) y
C29A N8 C29B N7B -68(4) y
C32A N8 C29B N7B -12(3) y
Ru N8 C29B N7B 170.9(16) y
C25 N6 C29B N8 -20(3) y
C26 N6 C29B N8 177.2(15) y
C29A N6 C29B N8 -83(4) y
C25 N6 C29B N7B 141.7(15) y
C26 N6 C29B N7B -21(2) y
C29A N6 C29B N7B 78(3) y
N8 C29B N7B C30B -22(4) y
N6 C29B N7B C30B 177(2) y
N8 C29B N7B C28B 143(2) y
N6 C29B N7B C28B -17(3) y
C27 C28B N7B C29B 8(3) y
C27 C28B N7B C30B 175.6(19) y
C29B N7B C30B C31B -11(3) y
C28B N7B C30B C31B -180(2) y
N7B C30B C31B C32B 44(3) y
C29B N8 C32B C31B 20(3) y
C29A N8 C32B C31B 49(3) y
C32A N8 C32B C31B 115(6) y
Ru N8 C32B C31B -135.3(19) y
C30B C31B C32B N8 -53(3) y
F25 P2 F22 F23 -173.3(16) y
F21 P2 F22 F23 88.6(11) y
F24 P2 F22 F23 -92.1(13) y
F26 P2 F22 F23 49(8) y
F25 P2 F23 F22 145(8) y
F21 P2 F23 F22 -90.3(15) y
F24 P2 F23 F22 85.8(12) y
F26 P2 F23 F22 -170.4(15) y
